data_8103200
loop_
_publ_author_name
'Fu-Lin Zhou'
'Zhi-Hua Du'

_publ_section_title
;
 Crystal structure of
 catena-(hexakis(?2-3,5-dinitrobenzoate-O,O')-tetrakis(dimethylsulfoxide-O)dilanthanum(III),
 La2[(C7H3N2O6)6(C2H6SO)4]
;
_journal_issue 4
_journal_name_full 'Zeitschrift f\"ur Kristallographie - New Crystal Structures'
_journal_page_first 475
_journal_volume 226
_journal_year 2011
_chemical_formula_sum 'C50 H42 La2 N12 O40 S4'
_chemical_formula_weight 1857.02
_space_group_IT_number 2
_symmetry_cell_setting triclinic
_symmetry_space_group_name_Hall '-P 1'
_symmetry_space_group_name_H-M 'P -1'
_atom_sites_solution_hydrogens geom
_atom_sites_solution_primary direct
_atom_sites_solution_secondary difmap
_audit_creation_method SHELXL-97
_cell_angle_alpha 97.899(9)
_cell_angle_beta 95.891(9)
_cell_angle_gamma 119.560(6)
_cell_formula_units_Z 2
_cell_length_a 14.293(6)
_cell_length_b 14.334(6)
_cell_length_c 20.281(13)
_cell_measurement_reflns_used 9913
_cell_measurement_temperature 296(2)
_cell_measurement_theta_max 28.87
_cell_measurement_theta_min 2.36
_cell_volume 3509(3)
_computing_cell_refinement 'Bruker SAINT'
_computing_data_collection 'Bruker APEX2'
_computing_data_reduction 'Bruker SAINT'
_computing_molecular_graphics 'Bruker SHELXTL'
_computing_publication_material 'Bruker SHELXTL'
_computing_structure_refinement 'SHELXL-97 (Sheldrick, 2008)'
_computing_structure_solution 'SHELXS-97 (Sheldrick, 2008)'
_diffrn_ambient_temperature 296(2)
_diffrn_measured_fraction_theta_full 0.977
_diffrn_measured_fraction_theta_max 0.977
_diffrn_measurement_device_type 'Bruker APEX-II CCD'
_diffrn_measurement_method '\f and \w scans'
_diffrn_radiation_monochromator graphite
_diffrn_radiation_source 'fine-focus sealed tube'
_diffrn_radiation_type MoK\a
_diffrn_radiation_wavelength 0.71073
_diffrn_reflns_av_R_equivalents 0.0290
_diffrn_reflns_av_sigmaI/netI 0.0535
_diffrn_reflns_limit_h_max 11
_diffrn_reflns_limit_h_min -16
_diffrn_reflns_limit_k_max 17
_diffrn_reflns_limit_k_min -13
_diffrn_reflns_limit_l_max 24
_diffrn_reflns_limit_l_min -23
_diffrn_reflns_number 17425
_diffrn_reflns_theta_full 25.00
_diffrn_reflns_theta_max 25.00
_diffrn_reflns_theta_min 1.03
_exptl_absorpt_coefficient_mu 1.429
_exptl_absorpt_correction_T_max 0.7255
_exptl_absorpt_correction_T_min 0.6128
_exptl_absorpt_correction_type multi-scan
_exptl_absorpt_process_details SADABS
_exptl_crystal_colour Colorless
_exptl_crystal_density_diffrn 1.758
_exptl_crystal_density_method 'not measured'
_exptl_crystal_description Block
_exptl_crystal_F_000 1848
_exptl_crystal_size_max 0.38
_exptl_crystal_size_mid 0.26
_exptl_crystal_size_min 0.24
_refine_diff_density_max 3.624
_refine_diff_density_min -2.045
_refine_diff_density_rms 0.228
_refine_ls_extinction_method none
_refine_ls_goodness_of_fit_ref 1.094
_refine_ls_hydrogen_treatment constr
_refine_ls_matrix_type full
_refine_ls_number_parameters 981
_refine_ls_number_reflns 12054
_refine_ls_number_restraints 6184
_refine_ls_restrained_S_all 0.967
_refine_ls_R_factor_all 0.1071
_refine_ls_R_factor_gt 0.0991
_refine_ls_shift/su_max 0.002
_refine_ls_shift/su_mean 0.000
_refine_ls_structure_factor_coef Fsqd
_refine_ls_weighting_details 'calc w=1/[\s^2^(Fo^2^)+(0.0749P)^2^+110.4594P] where P=(Fo^2^+2Fc^2^)/3'
_refine_ls_weighting_scheme calc
_refine_ls_wR_factor_gt 0.1854
_refine_ls_wR_factor_ref 0.1893
_reflns_number_gt 10529
_reflns_number_total 12054
_reflns_threshold_expression >2sigma(I)
_cod_data_source_file 1267-3495.cff
_cod_data_source_block a
_cod_depositor_comments
;
The following automatic conversions were performed:

'_symmetry_cell_setting' value 'Triclinic' changed to 'triclinic'
according to /home/saulius/struct/CIF-dictionaries/cif_core.dic
dictionary named 'cif_core.dic' version 2.4.1 from
2010-06-29.

'_exptl_absorpt_correction_type' value 'Multi-scan'
changed to 'multi-scan' according to
/home/saulius/struct/CIF-dictionaries/cif_core.dic dictionary named
'cif_core.dic' version 2.4.1 from
2010-06-29.

'_refine_ls_hydrogen_treatment' value 'CONSTR' changed
to 'constr' according to
/home/saulius/struct/CIF-dictionaries/cif_core.dic dictionary named
'cif_core.dic' version 2.4.1 from 2010-06-29.

Automatic conversion script
Id: cif_fix_values 1715 2011-07-08 13:25:40Z adriana 
;
_cod_original_sg_symbol_H-M P-1
_cod_database_code 8103200

loop_
_symmetry_equiv_pos_as_xyz
'x, y, z'
'-x, -y, -z'

loop_
_atom_site_label
_atom_site_type_symbol
_atom_site_fract_x
_atom_site_fract_y
_atom_site_fract_z
_atom_site_U_iso_or_equiv
_atom_site_adp_type
_atom_site_occupancy
_atom_site_symmetry_multiplicity
_atom_site_calc_flag
_atom_site_refinement_flags
La1 La 0.00755(5) 0.45135(5) 0.89555(3) 0.02372(17) Uani 1 1 d U
La2 La 0.04880(5) 0.48207(5) 0.60476(3) 0.02405(17) Uani 1 1 d U
C1 C 0.2838(11) 0.3015(12) 1.1010(7) 0.0502(19) Uani 1 1 d U
C2 C 0.2828(12) 0.2475(12) 1.0393(7) 0.0515(19) Uani 1 1 d U
H2 H 0.3257 0.2158 1.0346 0.062 Uiso 1 1 calc R
C3 C 0.2130(11) 0.2434(11) 0.9844(7) 0.0484(17) Uani 1 1 d U
C4 C 0.1533(11) 0.2924(11) 0.9898(7) 0.0455(16) Uani 1 1 d U
H4 H 0.1100 0.2899 0.9513 0.055 Uiso 1 1 calc R
C5 C 0.1568(10) 0.3464(10) 1.0527(7) 0.0430(15) Uani 1 1 d U
C6 C 0.2186(11) 0.3489(11) 1.1089(7) 0.0458(17) Uani 1 1 d U
H6 H 0.2179 0.3811 1.1518 0.055 Uiso 1 1 calc R
C7 C 0.0922(10) 0.4047(10) 1.0602(7) 0.0422(15) Uani 1 1 d U
C8 C -0.2190(10) 0.3245(10) 0.9754(7) 0.0415(15) Uani 1 1 d U
C9 C -0.3394(11) 0.2395(11) 0.9687(7) 0.0448(16) Uani 1 1 d U
C10 C -0.3782(11) 0.2088(11) 1.0267(7) 0.0462(18) Uani 1 1 d U
H10 H -0.3317 0.2401 1.0691 0.055 Uiso 1 1 calc R
C11 C -0.4880(11) 0.1302(11) 1.0198(7) 0.0470(19) Uani 1 1 d U
C12 C -0.5603(12) 0.0830(12) 0.9592(7) 0.053(2) Uani 1 1 d U
H12 H -0.6332 0.0286 0.9553 0.064 Uiso 1 1 calc R
C13 C -0.5177(11) 0.1213(12) 0.9039(7) 0.0512(18) Uani 1 1 d U
C14 C -0.4100(11) 0.1985(11) 0.9076(7) 0.0492(17) Uani 1 1 d U
H14 H -0.3853 0.2225 0.8691 0.059 Uiso 1 1 calc R
C15 C -0.2476(12) 0.1093(12) 0.7999(7) 0.060(3) Uani 1 1 d U
H15A H -0.2687 0.1628 0.7965 0.090 Uiso 1 1 calc R
H15B H -0.3118 0.0391 0.7973 0.090 Uiso 1 1 calc R
H15C H -0.2117 0.1041 0.7632 0.090 Uiso 1 1 calc R
C16 C -0.1287(13) 0.0422(11) 0.8686(8) 0.056(3) Uani 1 1 d U
H16A H -0.1000 0.0397 0.8280 0.084 Uiso 1 1 calc R
H16B H -0.1949 -0.0265 0.8654 0.084 Uiso 1 1 calc R
H16C H -0.0755 0.0551 0.9071 0.084 Uiso 1 1 calc R
C17 C 0.3774(13) 0.5082(14) 0.9163(8) 0.068(3) Uani 1 1 d U
H17A H 0.3837 0.5400 0.9626 0.102 Uiso 1 1 calc R
H17B H 0.4469 0.5469 0.9030 0.102 Uiso 1 1 calc R
H17C H 0.3555 0.4323 0.9122 0.102 Uiso 1 1 calc R
C18 C 0.2906(13) 0.4542(13) 0.7860(8) 0.065(3) Uani 1 1 d U
H18A H 0.2887 0.3878 0.7912 0.097 Uiso 1 1 calc R
H18B H 0.3588 0.5033 0.7741 0.097 Uiso 1 1 calc R
H18C H 0.2308 0.4371 0.7507 0.097 Uiso 1 1 calc R
C19 C -0.1330(10) 0.3792(10) 0.7254(6) 0.0409(13) Uani 1 1 d U
C20 C -0.2383(10) 0.3802(10) 0.7115(6) 0.0401(13) Uani 1 1 d U
C21 C -0.2929(10) 0.3820(10) 0.7629(7) 0.0435(15) Uani 1 1 d U
H21 H -0.2668 0.3807 0.8065 0.052 Uiso 1 1 calc R
C22 C -0.3899(11) 0.3859(11) 0.7482(7) 0.0474(16) Uani 1 1 d U
C23 C -0.4292(11) 0.3886(11) 0.6841(7) 0.0480(17) Uani 1 1 d U
H23 H -0.4931 0.3908 0.6745 0.058 Uiso 1 1 calc R
C24 C -0.3712(11) 0.3879(11) 0.6355(7) 0.0458(16) Uani 1 1 d U
C25 C -0.2772(10) 0.3827(10) 0.6471(7) 0.0427(15) Uani 1 1 d U
H25 H -0.2407 0.3810 0.6120 0.051 Uiso 1 1 calc R
C26 C 0.1176(10) 0.6269(10) 0.7732(6) 0.0386(13) Uani 1 1 d U
C27 C 0.1107(10) 0.7311(10) 0.7845(6) 0.0404(14) Uani 1 1 d U
C28 C 0.1038(10) 0.7715(10) 0.8478(7) 0.0433(16) Uani 1 1 d U
H28 H 0.1097 0.7410 0.8845 0.052 Uiso 1 1 calc R
C29 C 0.0873(11) 0.8611(11) 0.8551(7) 0.0458(16) Uani 1 1 d U
C30 C 0.0810(11) 0.9090(11) 0.8023(7) 0.0468(16) Uani 1 1 d U
H30 H 0.0685 0.9671 0.8077 0.056 Uiso 1 1 calc R
C31 C 0.0939(11) 0.8674(11) 0.7403(7) 0.0459(15) Uani 1 1 d U
C32 C 0.1099(11) 0.7810(11) 0.7311(7) 0.0442(14) Uani 1 1 d U
H32 H 0.1202 0.7558 0.6893 0.053 Uiso 1 1 calc R
C33 C 0.0147(13) 0.1958(13) 0.7070(8) 0.064(3) Uani 1 1 d U
H33A H 0.0861 0.2047 0.7089 0.095 Uiso 1 1 calc R
H33B H -0.0355 0.1246 0.7144 0.095 Uiso 1 1 calc R
H33C H 0.0188 0.2515 0.7415 0.095 Uiso 1 1 calc R
C34 C -0.0176(14) 0.1087(13) 0.5750(9) 0.069(4) Uani 1 1 d U
H34A H -0.0154 0.1235 0.5302 0.103 Uiso 1 1 calc R
H34B H -0.0791 0.0370 0.5729 0.103 Uiso 1 1 calc R
H34C H 0.0490 0.1118 0.5928 0.103 Uiso 1 1 calc R
C35 C 0.4553(13) 0.6002(14) 0.6261(8) 0.066(3) Uani 1 1 d U
H35A H 0.4211 0.5245 0.6034 0.099 Uiso 1 1 calc R
H35B H 0.4905 0.6105 0.6716 0.099 Uiso 1 1 calc R
H35C H 0.5089 0.6454 0.6019 0.099 Uiso 1 1 calc R
C36 C 0.4003(13) 0.7189(13) 0.7123(8) 0.063(3) Uani 1 1 d U
H36A H 0.3417 0.7243 0.7280 0.095 Uiso 1 1 calc R
H36B H 0.4599 0.7911 0.7127 0.095 Uiso 1 1 calc R
H36C H 0.4253 0.6851 0.7416 0.095 Uiso 1 1 calc R
C37 C -0.0973(10) 0.5870(10) 0.5663(6) 0.0404(13) Uani 1 1 d U
C38 C -0.1655(11) 0.6945(11) 0.6333(7) 0.0472(14) Uani 1 1 d U
H38 H -0.1390 0.6821 0.6729 0.057 Uiso 1 1 calc R
C39 C -0.2140(11) 0.7558(12) 0.6367(7) 0.0490(16) Uani 1 1 d U
C40 C -0.2522(11) 0.7792(11) 0.5801(7) 0.0494(17) Uani 1 1 d U
H40 H -0.2841 0.8222 0.5833 0.059 Uiso 1 1 calc R
C41 C -0.2413(11) 0.7356(12) 0.5176(7) 0.0500(17) Uani 1 1 d U
C42 C -0.1957(11) 0.6700(11) 0.5102(7) 0.0479(16) Uani 1 1 d U
H42 H -0.1919 0.6405 0.4675 0.058 Uiso 1 1 calc R
C43 C -0.1552(10) 0.6492(11) 0.5694(7) 0.0427(14) Uani 1 1 d U
C44 C 0.1776(10) 0.7130(10) 0.5297(7) 0.0425(14) Uani 1 1 d U
C45 C 0.2685(10) 0.8309(11) 0.5424(7) 0.0432(15) Uani 1 1 d U
C46 C 0.2892(11) 0.8848(11) 0.4904(7) 0.0470(19) Uani 1 1 d U
H46 H 0.2475 0.8493 0.4468 0.056 Uiso 1 1 calc R
C47 C 0.3735(11) 0.9938(11) 0.5039(7) 0.0502(19) Uani 1 1 d U
C48 C 0.4381(12) 1.0491(12) 0.5660(7) 0.053(2) Uani 1 1 d U
H48 H 0.4908 1.1235 0.5748 0.064 Uiso 1 1 calc R
C49 C 0.4210(12) 0.9878(12) 0.6163(7) 0.0534(18) Uani 1 1 d U
C50 C 0.3365(11) 0.8840(11) 0.6064(7) 0.0498(17) Uani 1 1 d U
H50 H 0.3235 0.8477 0.6421 0.060 Uiso 1 1 calc R
N1 N 0.3606(10) 0.3150(10) 1.1597(6) 0.0546(18) Uani 1 1 d U
N2 N 0.2128(10) 0.1910(10) 0.9168(6) 0.0524(16) Uani 1 1 d U
N3 N -0.5293(10) 0.0981(10) 1.0830(6) 0.054(2) Uani 1 1 d U
N4 N -0.5929(10) 0.0793(10) 0.8379(6) 0.0568(18) Uani 1 1 d U
N5 N -0.4465(9) 0.3883(9) 0.8035(6) 0.0502(16) Uani 1 1 d U
N6 N -0.4068(9) 0.3950(9) 0.5663(6) 0.0490(15) Uani 1 1 d U
N7 N 0.0792(10) 0.9018(10) 0.9221(6) 0.0516(16) Uani 1 1 d U
N8 N 0.0879(9) 0.9154(9) 0.6815(6) 0.0487(14) Uani 1 1 d U
N9 N 0.4981(10) 1.0387(10) 0.6828(7) 0.061(2) Uani 1 1 d U
N10 N 0.3892(10) 1.0546(10) 0.4495(7) 0.058(2) Uani 1 1 d U
N11 N -0.2198(10) 0.8022(10) 0.7036(6) 0.0538(15) Uani 1 1 d U
N12 N -0.2757(10) 0.7616(11) 0.4562(6) 0.0577(19) Uani 1 1 d U
O1 O -0.0503(7) 0.2504(7) 0.8726(4) 0.0434(12) Uani 1 1 d U
O2 O 0.1725(7) 0.4375(7) 0.8802(5) 0.0463(13) Uani 1 1 d U
O3 O 0.0509(7) 0.4182(7) 1.0088(4) 0.0403(12) Uani 1 1 d U
O4 O -0.1841(7) 0.3430(7) 0.9216(4) 0.0412(12) Uani 1 1 d U
O5 O -0.1067(7) 0.3656(7) 0.7832(4) 0.0431(12) Uani 1 1 d U
O6 O 0.1044(7) 0.5781(7) 0.8212(4) 0.0429(12) Uani 1 1 d U
O7 O -0.0819(7) 0.3855(7) 0.6785(4) 0.0388(11) Uani 1 1 d U
O8 O 0.1352(7) 0.5991(7) 0.7180(4) 0.0413(11) Uani 1 1 d U
O9 O 0.1501(9) 0.1818(9) 0.8680(6) 0.068(2) Uani 1 1 d U
O10 O 0.2690(10) 0.1474(10) 0.9130(6) 0.077(2) Uani 1 1 d U
O11 O 0.4097(10) 0.2664(10) 1.1532(6) 0.075(2) Uani 1 1 d U
O12 O 0.3779(10) 0.3769(10) 1.2118(6) 0.075(3) Uani 1 1 d U
O13 O -0.4656(10) 0.1326(10) 1.1345(6) 0.079(3) Uani 1 1 d U
O14 O -0.6277(10) 0.0291(10) 1.0738(6) 0.083(3) Uani 1 1 d U
O15 O -0.5715(9) 0.1330(10) 0.7964(6) 0.074(2) Uani 1 1 d U
O16 O -0.6725(10) -0.0130(10) 0.8292(6) 0.088(3) Uani 1 1 d U
O17 O -0.4075(8) 0.3972(8) 0.8600(5) 0.060(2) Uani 1 1 d U
O18 O -0.5406(9) 0.3729(10) 0.7859(6) 0.072(2) Uani 1 1 d U
O19 O -0.3583(9) 0.3937(9) 0.5235(5) 0.065(2) Uani 1 1 d U
O20 O -0.4855(9) 0.4079(10) 0.5570(6) 0.073(2) Uani 1 1 d U
O21 O 0.2482(7) 0.5332(7) 0.6277(4) 0.0447(13) Uani 1 1 d U
O22 O 0.0571(7) 0.3141(7) 0.6166(4) 0.0442(14) Uani 1 1 d U
O23 O -0.0654(7) 0.5725(7) 0.6200(4) 0.0416(11) Uani 1 1 d U
O24 O 0.1581(7) 0.6703(7) 0.5803(4) 0.0430(12) Uani 1 1 d U
O25 O -0.1764(9) 0.7924(9) 0.7541(5) 0.065(2) Uani 1 1 d U
O26 O -0.2757(10) 0.8468(10) 0.7065(6) 0.074(2) Uani 1 1 d U
O27 O -0.2927(10) 0.8401(11) 0.4647(6) 0.078(2) Uani 1 1 d U
O28 O -0.2897(9) 0.7059(10) 0.4008(6) 0.069(2) Uani 1 1 d U
O29 O 0.0406(10) 0.9619(10) 0.9266(6) 0.073(2) Uani 1 1 d U
O30 O 0.0987(10) 0.8707(10) 0.9688(6) 0.073(3) Uani 1 1 d U
O31 O 0.0523(10) 0.9782(9) 0.6893(6) 0.071(2) Uani 1 1 d U
O32 O 0.1046(9) 0.8879(8) 0.6299(5) 0.0615(19) Uani 1 1 d U
O33 O 0.3257(10) 1.0117(10) 0.3984(6) 0.081(3) Uani 1 1 d U
O34 O 0.4656(10) 1.1454(9) 0.4588(6) 0.075(3) Uani 1 1 d U
O35 O 0.5702(10) 1.1377(10) 0.6922(7) 0.090(3) Uani 1 1 d U
O36 O 0.4853(10) 0.9850(9) 0.7252(6) 0.076(3) Uani 1 1 d U
O37 O 0.1667(7) 0.6287(7) 0.9658(4) 0.0466(14) Uani 1 1 d U
O38 O -0.0877(7) 0.5600(7) 0.8802(4) 0.0394(11) Uani 1 1 d U
O39 O -0.1276(7) 0.3302(7) 0.5305(4) 0.0429(13) Uani 1 1 d U
O40 O 0.0829(7) 0.4440(7) 0.4912(4) 0.0400(13) Uani 1 1 d U
S1 S -0.1571(3) 0.1494(3) 0.87807(17) 0.0459(7) Uani 1 1 d U
S2 S 0.2785(3) 0.5180(3) 0.8635(2) 0.0584(8) Uani 1 1 d U
S3 S -0.0307(3) 0.2079(3) 0.6282(2) 0.0574(8) Uani 1 1 d U
S4 S 0.3527(3) 0.6383(3) 0.62851(19) 0.0531(8) Uani 1 1 d U

loop_
_atom_site_aniso_label
_atom_site_aniso_U_11
_atom_site_aniso_U_22
_atom_site_aniso_U_33
_atom_site_aniso_U_23
_atom_site_aniso_U_13
_atom_site_aniso_U_12
La1 0.0234(3) 0.0231(3) 0.0264(3) 0.0069(2) 0.0064(2) 0.0126(2)
La2 0.0243(3) 0.0242(3) 0.0258(3) 0.0051(2) 0.0064(2) 0.0139(2)
C1 0.048(3) 0.048(3) 0.058(3) 0.011(3) 0.004(3) 0.030(2)
C2 0.049(3) 0.049(3) 0.060(3) 0.009(3) 0.006(3) 0.030(2)
C3 0.047(2) 0.046(2) 0.059(2) 0.010(2) 0.009(2) 0.029(2)
C4 0.045(2) 0.044(2) 0.056(2) 0.012(2) 0.009(2) 0.028(2)
C5 0.043(2) 0.041(2) 0.054(2) 0.011(2) 0.009(2) 0.029(2)
C6 0.047(3) 0.045(3) 0.056(3) 0.011(3) 0.006(3) 0.032(2)
C7 0.042(2) 0.041(2) 0.051(2) 0.013(2) 0.010(2) 0.026(2)
C8 0.040(2) 0.039(2) 0.050(2) 0.010(2) 0.013(2) 0.0226(19)
C9 0.042(2) 0.041(2) 0.052(2) 0.010(2) 0.013(2) 0.021(2)
C10 0.042(3) 0.042(3) 0.055(3) 0.009(3) 0.017(3) 0.021(2)
C11 0.043(3) 0.043(3) 0.057(3) 0.009(3) 0.018(3) 0.022(2)
C12 0.046(3) 0.047(3) 0.059(3) 0.009(3) 0.016(3) 0.018(3)
C13 0.044(3) 0.047(3) 0.058(3) 0.008(2) 0.013(2) 0.020(2)
C14 0.044(2) 0.045(2) 0.055(2) 0.009(2) 0.014(2) 0.020(2)
C15 0.051(4) 0.048(4) 0.059(4) 0.008(4) 0.005(4) 0.012(3)
C16 0.058(5) 0.041(4) 0.061(5) 0.009(4) 0.008(4) 0.021(4)
C17 0.055(4) 0.062(4) 0.070(4) 0.008(4) 0.008(4) 0.019(4)
C18 0.055(4) 0.058(4) 0.066(4) 0.012(4) 0.009(4) 0.019(4)
C19 0.0412(17) 0.0385(17) 0.0474(18) 0.0125(17) 0.0107(17) 0.0228(16)
C20 0.0401(18) 0.0396(18) 0.0475(19) 0.0116(17) 0.0113(17) 0.0245(17)
C21 0.041(2) 0.042(2) 0.050(2) 0.0107(19) 0.0115(19) 0.0231(18)
C22 0.043(2) 0.047(2) 0.053(2) 0.009(2) 0.013(2) 0.023(2)
C23 0.044(2) 0.048(2) 0.054(2) 0.012(2) 0.009(2) 0.025(2)
C24 0.043(2) 0.045(2) 0.051(2) 0.013(2) 0.009(2) 0.024(2)
C25 0.041(2) 0.043(2) 0.048(2) 0.012(2) 0.010(2) 0.0242(19)
C26 0.0393(18) 0.0384(18) 0.0467(18) 0.0119(17) 0.0120(17) 0.0251(16)
C27 0.0414(19) 0.0396(19) 0.0463(19) 0.0111(18) 0.0104(18) 0.0245(17)
C28 0.044(2) 0.041(2) 0.047(2) 0.011(2) 0.011(2) 0.023(2)
C29 0.046(2) 0.044(2) 0.051(2) 0.010(2) 0.013(2) 0.025(2)
C30 0.048(2) 0.044(2) 0.053(2) 0.010(2) 0.011(2) 0.027(2)
C31 0.046(2) 0.044(2) 0.051(2) 0.012(2) 0.010(2) 0.0249(19)
C32 0.0443(18) 0.0422(18) 0.0493(18) 0.0110(17) 0.0106(17) 0.0242(17)
C33 0.061(4) 0.050(4) 0.064(4) 0.011(4) 0.010(4) 0.018(3)
C34 0.064(6) 0.046(5) 0.072(6) 0.006(5) 0.010(5) 0.013(5)
C35 0.048(5) 0.072(6) 0.070(6) 0.012(5) 0.006(5) 0.028(5)
C36 0.053(4) 0.054(4) 0.063(4) 0.007(4) 0.005(4) 0.016(4)
C37 0.0408(18) 0.0410(18) 0.0480(18) 0.0113(17) 0.0114(17) 0.0265(16)
C38 0.0466(19) 0.048(2) 0.052(2) 0.0104(19) 0.0103(19) 0.0277(18)
C39 0.047(2) 0.050(2) 0.054(2) 0.010(2) 0.010(2) 0.0282(19)
C40 0.050(2) 0.050(2) 0.057(3) 0.011(2) 0.010(2) 0.032(2)
C41 0.048(2) 0.052(2) 0.055(3) 0.014(2) 0.009(2) 0.030(2)
C42 0.047(2) 0.050(2) 0.053(2) 0.011(2) 0.010(2) 0.029(2)
C43 0.0426(19) 0.0448(19) 0.050(2) 0.0112(19) 0.0109(19) 0.0292(17)
C44 0.042(2) 0.041(2) 0.050(2) 0.0131(19) 0.0102(19) 0.0242(18)
C45 0.041(2) 0.041(2) 0.052(2) 0.012(2) 0.011(2) 0.0242(19)
C46 0.045(3) 0.043(3) 0.056(3) 0.015(3) 0.012(3) 0.024(2)
C47 0.047(3) 0.045(3) 0.059(3) 0.016(3) 0.013(3) 0.021(3)
C48 0.048(3) 0.044(3) 0.061(3) 0.013(3) 0.011(3) 0.020(3)
C49 0.048(3) 0.047(2) 0.058(3) 0.012(2) 0.009(2) 0.019(2)
C50 0.046(2) 0.045(2) 0.055(2) 0.014(2) 0.010(2) 0.021(2)
N1 0.053(3) 0.050(3) 0.063(3) 0.009(3) 0.001(3) 0.031(2)
N2 0.050(2) 0.049(2) 0.062(3) 0.006(2) 0.009(2) 0.030(2)
N3 0.048(3) 0.046(3) 0.061(3) 0.009(3) 0.019(3) 0.017(3)
N4 0.047(3) 0.051(3) 0.062(3) 0.005(2) 0.012(2) 0.019(2)
N5 0.044(2) 0.048(2) 0.057(2) 0.009(2) 0.013(2) 0.022(2)
N6 0.044(2) 0.049(2) 0.054(2) 0.014(2) 0.007(2) 0.0243(19)
N7 0.052(2) 0.045(2) 0.054(3) 0.008(2) 0.013(2) 0.023(2)
N8 0.0483(19) 0.0462(19) 0.054(2) 0.0124(19) 0.0092(19) 0.0260(18)
N9 0.052(3) 0.050(3) 0.064(3) 0.011(3) 0.007(3) 0.016(3)
N10 0.052(3) 0.049(3) 0.063(3) 0.017(3) 0.013(3) 0.018(3)
N11 0.052(2) 0.053(2) 0.057(2) 0.008(2) 0.010(2) 0.028(2)
N12 0.055(3) 0.058(3) 0.060(3) 0.012(3) 0.009(3) 0.029(2)
O1 0.0428(18) 0.0388(18) 0.0525(19) 0.0122(17) 0.0106(17) 0.0232(16)
O2 0.0438(19) 0.0421(19) 0.057(2) 0.0116(18) 0.0128(18) 0.0245(17)
O3 0.0408(19) 0.0396(19) 0.050(2) 0.0124(18) 0.0088(18) 0.0275(16)
O4 0.0398(18) 0.0389(18) 0.0483(19) 0.0101(17) 0.0129(17) 0.0218(16)
O5 0.0421(16) 0.0409(16) 0.0470(17) 0.0120(16) 0.0107(16) 0.0209(15)
O6 0.0444(17) 0.0392(17) 0.0472(17) 0.0129(16) 0.0126(16) 0.0214(15)
O7 0.0387(16) 0.0391(16) 0.0467(17) 0.0122(16) 0.0135(16) 0.0243(15)
O8 0.0417(16) 0.0393(16) 0.0470(17) 0.0115(15) 0.0123(15) 0.0228(14)
O9 0.069(4) 0.059(4) 0.067(4) 0.001(3) 0.006(3) 0.031(3)
O10 0.072(4) 0.074(4) 0.084(5) -0.008(4) 0.007(4) 0.044(4)
O11 0.075(2) 0.075(2) 0.076(2) 0.0158(10) 0.0137(10) 0.0395(13)
O12 0.069(5) 0.071(5) 0.073(5) 0.007(4) -0.011(4) 0.035(4)
O13 0.071(5) 0.072(5) 0.069(5) 0.018(4) 0.026(4) 0.014(4)
O14 0.060(4) 0.070(5) 0.083(5) 0.012(4) 0.031(4) 0.005(4)
O15 0.061(4) 0.064(4) 0.068(4) 0.004(3) -0.002(3) 0.016(3)
O16 0.057(5) 0.070(5) 0.084(5) -0.009(4) 0.004(4) 0.002(4)
O17 0.052(3) 0.055(3) 0.061(3) 0.004(3) 0.019(3) 0.019(3)
O18 0.055(4) 0.075(4) 0.078(4) 0.006(4) 0.017(3) 0.028(3)
O19 0.057(3) 0.066(4) 0.059(3) 0.014(3) 0.003(3) 0.023(3)
O20 0.061(4) 0.074(4) 0.075(4) 0.018(3) 0.002(3) 0.029(3)
O21 0.039(2) 0.044(2) 0.053(2) 0.0108(19) 0.0102(19) 0.0222(18)
O22 0.042(2) 0.040(2) 0.054(2) 0.014(2) 0.013(2) 0.0221(18)
O23 0.0424(15) 0.0415(15) 0.0481(16) 0.0107(15) 0.0112(15) 0.0262(14)
O24 0.0421(18) 0.0408(18) 0.0482(18) 0.0141(17) 0.0102(17) 0.0215(16)
O25 0.061(3) 0.063(3) 0.060(3) 0.002(3) 0.011(3) 0.028(3)
O26 0.074(2) 0.074(2) 0.074(2) 0.0149(10) 0.0143(10) 0.0387(13)
O27 0.078(2) 0.078(2) 0.079(2) 0.0170(10) 0.0149(10) 0.0408(14)
O28 0.069(5) 0.078(5) 0.069(5) 0.016(4) 0.003(4) 0.046(4)
O29 0.073(2) 0.073(2) 0.074(2) 0.0148(10) 0.0149(10) 0.0379(13)
O30 0.074(4) 0.065(4) 0.062(4) 0.000(4) 0.013(4) 0.027(4)
O31 0.071(4) 0.063(3) 0.073(4) 0.014(3) 0.004(3) 0.032(3)
O32 0.062(3) 0.054(3) 0.059(3) 0.017(3) 0.006(3) 0.023(3)
O33 0.078(5) 0.062(5) 0.073(5) 0.029(4) 0.010(4) 0.011(4)
O34 0.066(4) 0.054(4) 0.088(5) 0.028(4) 0.019(4) 0.014(4)
O35 0.071(5) 0.061(5) 0.084(5) 0.004(4) -0.004(4) 0.000(4)
O36 0.064(4) 0.060(4) 0.070(4) 0.008(4) -0.004(4) 0.012(4)
O37 0.044(2) 0.043(2) 0.048(2) 0.0123(19) 0.0106(19) 0.0181(18)
O38 0.0424(17) 0.0384(17) 0.0471(18) 0.0110(16) 0.0123(16) 0.0269(15)
O39 0.042(2) 0.041(2) 0.046(2) 0.0122(19) 0.0085(19) 0.0207(18)
O40 0.039(2) 0.041(2) 0.047(2) 0.009(2) 0.013(2) 0.0244(18)
S1 0.0473(14) 0.0353(13) 0.0517(14) 0.0090(11) 0.0102(12) 0.0188(11)
S2 0.0470(15) 0.0517(15) 0.0787(17) 0.0168(14) 0.0209(13) 0.0249(12)
S3 0.0545(16) 0.0423(15) 0.0762(18) 0.0189(14) 0.0157(14) 0.0235(13)
S4 0.0371(14) 0.0552(16) 0.0594(16) 0.0125(14) 0.0045(13) 0.0191(13)

loop_
_atom_type_symbol
_atom_type_description
_atom_type_scat_dispersion_real
_atom_type_scat_dispersion_imag
_atom_type_scat_source
C C 0.0033 0.0016 'International Tables Vol C Tables 4.2.6.8 and 6.1.1.4'
H H 0.0000 0.0000 'International Tables Vol C Tables 4.2.6.8 and 6.1.1.4'
N N 0.0061 0.0033 'International Tables Vol C Tables 4.2.6.8 and 6.1.1.4'
O O 0.0106 0.0060 'International Tables Vol C Tables 4.2.6.8 and 6.1.1.4'
S S 0.1246 0.1234 'International Tables Vol C Tables 4.2.6.8 and 6.1.1.4'
La La -0.2871 2.4523 'International Tables Vol C Tables 4.2.6.8 and 6.1.1.4'

loop_
_geom_angle_atom_site_label_1
_geom_angle_atom_site_label_2
_geom_angle_atom_site_label_3
_geom_angle
_geom_angle_site_symmetry_1
_geom_angle_site_symmetry_3
O5 La1 O3 144.5(3) . .
O5 La1 O6 74.3(3) . .
O3 La1 O6 138.1(3) . .
O5 La1 O2 101.8(3) . .
O3 La1 O2 81.1(3) . .
O6 La1 O2 72.8(3) . .
O5 La1 O37 143.0(3) . .
O3 La1 O37 72.4(3) . .
O6 La1 O37 69.7(3) . .
O2 La1 O37 75.7(3) . .
O5 La1 O1 72.1(3) . .
O3 La1 O1 75.5(3) . .
O6 La1 O1 123.9(3) . .
O2 La1 O1 71.8(3) . .
O37 La1 O1 137.0(3) . .
O5 La1 O38 75.8(3) . .
O3 La1 O38 121.0(3) . .
O6 La1 O38 73.5(3) . .
O2 La1 O38 145.5(3) . .
O37 La1 O38 85.9(3) . .
O1 La1 O38 135.8(3) . .
O5 La1 O4 77.7(3) . .
O3 La1 O4 78.9(3) . .
O6 La1 O4 139.8(3) . .
O2 La1 O4 141.9(3) . .
O37 La1 O4 127.0(3) . .
O1 La1 O4 72.0(3) . .
O38 La1 O4 72.0(3) . .
O5 La1 O3 117.4(3) . 2_567
O3 La1 O3 75.2(3) . 2_567
O6 La1 O3 103.4(3) . 2_567
O2 La1 O3 138.3(3) . 2_567
O37 La1 O3 64.7(3) . 2_567
O1 La1 O3 131.8(3) . 2_567
O38 La1 O3 46.2(2) . 2_567
O4 La1 O3 65.4(3) . 2_567
O5 La1 C7 96.4(3) . 2_567
O3 La1 C7 98.0(3) . 2_567
O6 La1 C7 88.9(3) . 2_567
O2 La1 C7 149.4(3) . 2_567
O37 La1 C7 75.0(3) . 2_567
O1 La1 C7 138.0(3) . 2_567
O38 La1 C7 23.1(3) . 2_567
O4 La1 C7 66.0(3) . 2_567
O3 La1 C7 23.1(3) 2_567 2_567
O8 La2 O40 143.6(3) . .
O8 La2 O7 75.3(3) . .
O40 La2 O7 139.0(3) . .
O8 La2 O39 145.0(3) . .
O40 La2 O39 71.4(3) . .
O7 La2 O39 71.3(3) . .
O8 La2 O22 102.5(3) . .
O40 La2 O22 83.5(3) . .
O7 La2 O22 72.3(3) . .
O39 La2 O22 77.4(3) . .
O8 La2 O24 77.4(3) . .
O40 La2 O24 76.7(3) . .
O7 La2 O24 140.2(3) . .
O39 La2 O24 123.8(3) . .
O22 La2 O24 142.6(3) . .
O8 La2 O21 71.7(3) . .
O40 La2 O21 76.7(3) . .
O7 La2 O21 122.8(3) . .
O39 La2 O21 137.1(3) . .
O22 La2 O21 71.0(3) . .
O24 La2 O21 73.7(3) . .
O8 La2 O23 78.0(3) . .
O40 La2 O23 118.0(3) . .
O7 La2 O23 72.7(3) . .
O39 La2 O23 82.1(3) . .
O22 La2 O23 143.6(3) . .
O24 La2 O23 73.7(3) . .
O21 La2 O23 139.3(3) . .
C2 C1 C6 122.9(13) . .
C2 C1 N1 117.8(12) . .
C6 C1 N1 119.2(13) . .
C1 C2 C3 115.2(13) . .
C1 C2 H2 122.4 . .
C3 C2 H2 122.4 . .
C4 C3 C2 123.2(13) . .
C4 C3 N2 119.2(12) . .
C2 C3 N2 117.4(12) . .
C3 C4 C5 119.8(13) . .
C3 C4 H4 120.1 . .
C5 C4 H4 120.1 . .
C6 C5 C4 120.2(12) . .
C6 C5 C7 118.8(12) . .
C4 C5 C7 121.0(11) . .
C5 C6 C1 118.4(13) . .
C5 C6 H6 120.8 . .
C1 C6 H6 120.8 . .
O3 C7 O38 123.7(11) . 2_567
O3 C7 C5 118.7(11) . .
O38 C7 C5 117.5(11) 2_567 .
O3 C7 La1 71.6(7) . 2_567
O38 C7 La1 52.2(6) 2_567 2_567
C5 C7 La1 168.3(9) . 2_567
O37 C8 O4 127.0(12) 2_567 .
O37 C8 C9 115.6(11) 2_567 .
O4 C8 C9 117.3(11) . .
C14 C9 C10 120.1(13) . .
C14 C9 C8 121.0(12) . .
C10 C9 C8 118.8(12) . .
C9 C10 C11 118.2(13) . .
C9 C10 H10 120.9 . .
C11 C10 H10 120.9 . .
C12 C11 C10 123.4(13) . .
C12 C11 N3 118.8(12) . .
C10 C11 N3 117.8(12) . .
C11 C12 C13 115.4(13) . .
C11 C12 H12 122.3 . .
C13 C12 H12 122.3 . .
C14 C13 C12 123.6(14) . .
C14 C13 N4 118.3(13) . .
C12 C13 N4 118.1(13) . .
C9 C14 C13 119.0(13) . .
C9 C14 H14 120.5 . .
C13 C14 H14 120.5 . .
S1 C15 H15A 109.5 . .
S1 C15 H15B 109.5 . .
H15A C15 H15B 109.5 . .
S1 C15 H15C 109.5 . .
H15A C15 H15C 109.5 . .
H15B C15 H15C 109.5 . .
S1 C16 H16A 109.5 . .
S1 C16 H16B 109.5 . .
H16A C16 H16B 109.5 . .
S1 C16 H16C 109.5 . .
H16A C16 H16C 109.5 . .
H16B C16 H16C 109.5 . .
S2 C17 H17A 109.5 . .
S2 C17 H17B 109.5 . .
H17A C17 H17B 109.5 . .
S2 C17 H17C 109.5 . .
H17A C17 H17C 109.5 . .
H17B C17 H17C 109.5 . .
S2 C18 H18A 109.5 . .
S2 C18 H18B 109.5 . .
H18A C18 H18B 109.5 . .
S2 C18 H18C 109.5 . .
H18A C18 H18C 109.5 . .
H18B C18 H18C 109.5 . .
O7 C19 O5 124.7(12) . .
O7 C19 C20 118.2(11) . .
O5 C19 C20 117.0(11) . .
C21 C20 C25 120.3(12) . .
C21 C20 C19 120.2(11) . .
C25 C20 C19 119.5(11) . .
C20 C21 C22 118.6(12) . .
C20 C21 H21 120.7 . .
C22 C21 H21 120.7 . .
C23 C22 C21 121.5(12) . .
C23 C22 N5 120.7(12) . .
C21 C22 N5 117.8(12) . .
C24 C23 C22 117.3(13) . .
C24 C23 H23 121.4 . .
C22 C23 H23 121.4 . .
C23 C24 C25 123.3(13) . .
C23 C24 N6 119.8(12) . .
C25 C24 N6 116.8(12) . .
C20 C25 C24 119.0(12) . .
C20 C25 H25 120.5 . .
C24 C25 H25 120.5 . .
O8 C26 O6 126.3(11) . .
O8 C26 C27 117.0(10) . .
O6 C26 C27 116.7(11) . .
C28 C27 C32 121.4(12) . .
C28 C27 C26 118.7(11) . .
C32 C27 C26 119.9(11) . .
C27 C28 C29 117.3(12) . .
C27 C28 H28 121.3 . .
C29 C28 H28 121.3 . .
C30 C29 C28 122.4(12) . .
C30 C29 N7 121.2(12) . .
C28 C29 N7 116.4(12) . .
C29 C30 C31 117.4(13) . .
C29 C30 H30 121.3 . .
C31 C30 H30 121.3 . .
C32 C31 C30 122.1(13) . .
C32 C31 N8 118.0(12) . .
C30 C31 N8 119.9(12) . .
C31 C32 C27 119.2(12) . .
C31 C32 H32 120.4 . .
C27 C32 H32 120.4 . .
S3 C33 H33A 109.5 . .
S3 C33 H33B 109.5 . .
H33A C33 H33B 109.5 . .
S3 C33 H33C 109.5 . .
H33A C33 H33C 109.5 . .
H33B C33 H33C 109.5 . .
S3 C34 H34A 109.5 . .
S3 C34 H34B 109.5 . .
H34A C34 H34B 109.5 . .
S3 C34 H34C 109.5 . .
H34A C34 H34C 109.5 . .
H34B C34 H34C 109.5 . .
S4 C35 H35A 109.5 . .
S4 C35 H35B 109.5 . .
H35A C35 H35B 109.5 . .
S4 C35 H35C 109.5 . .
H35A C35 H35C 109.5 . .
H35B C35 H35C 109.5 . .
S4 C36 H36A 109.5 . .
S4 C36 H36B 109.5 . .
H36A C36 H36B 109.5 . .
S4 C36 H36C 109.5 . .
H36A C36 H36C 109.5 . .
H36B C36 H36C 109.5 . .
O23 C37 O40 125.5(11) . 2_566
O23 C37 C43 117.0(11) . .
O40 C37 C43 117.4(11) 2_566 .
C39 C38 C43 120.3(13) . .
C39 C38 H38 119.8 . .
C43 C38 H38 119.8 . .
C38 C39 C40 122.4(13) . .
C38 C39 N11 117.9(12) . .
C40 C39 N11 119.6(12) . .
C39 C40 C41 117.2(13) . .
C39 C40 H40 121.4 . .
C41 C40 H40 121.4 . .
C42 C41 C40 123.5(13) . .
C42 C41 N12 116.9(13) . .
C40 C41 N12 119.6(12) . .
C41 C42 C43 118.1(13) . .
C41 C42 H42 120.9 . .
C43 C42 H42 120.9 . .
C42 C43 C38 118.4(12) . .
C42 C43 C37 121.5(12) . .
C38 C43 C37 120.0(11) . .
O39 C44 O24 127.4(12) 2_566 .
O39 C44 C45 115.5(11) 2_566 .
O24 C44 C45 117.0(11) . .
C46 C45 C50 119.4(13) . .
C46 C45 C44 120.1(12) . .
C50 C45 C44 120.4(12) . .
C45 C46 C47 118.7(13) . .
C45 C46 H46 120.7 . .
C47 C46 H46 120.7 . .
C48 C47 C46 123.3(13) . .
C48 C47 N10 118.0(13) . .
C46 C47 N10 118.6(13) . .
C47 C48 C49 116.1(13) . .
C47 C48 H48 121.9 . .
C49 C48 H48 121.9 . .
C50 C49 C48 122.1(14) . .
C50 C49 N9 118.7(13) . .
C48 C49 N9 119.1(13) . .
C49 C50 C45 119.9(13) . .
C49 C50 H50 120.1 . .
C45 C50 H50 120.1 . .
O12 N1 O11 121.5(13) . .
O12 N1 C1 120.1(12) . .
O11 N1 C1 118.3(13) . .
O9 N2 O10 122.1(13) . .
O9 N2 C3 119.4(12) . .
O10 N2 C3 118.1(12) . .
O13 N3 O14 126.2(13) . .
O13 N3 C11 118.7(12) . .
O14 N3 C11 114.8(12) . .
O15 N4 O16 124.4(14) . .
O15 N4 C13 119.5(12) . .
O16 N4 C13 116.0(13) . .
O17 N5 O18 123.7(12) . .
O17 N5 C22 121.0(12) . .
O18 N5 C22 115.1(12) . .
O19 N6 O20 121.9(13) . .
O19 N6 C24 120.9(12) . .
O20 N6 C24 117.1(12) . .
O30 N7 O29 121.3(13) . .
O30 N7 C29 121.2(13) . .
O29 N7 C29 117.1(12) . .
O32 N8 O31 122.5(12) . .
O32 N8 C31 122.4(12) . .
O31 N8 C31 114.7(12) . .
O36 N9 O35 123.9(14) . .
O36 N9 C49 119.1(12) . .
O35 N9 C49 117.0(13) . .
O33 N10 O34 122.1(13) . .
O33 N10 C47 118.5(12) . .
O34 N10 C47 119.3(13) . .
O25 N11 O26 121.5(13) . .
O25 N11 C39 120.5(12) . .
O26 N11 C39 117.8(12) . .
O28 N12 O27 124.1(13) . .
O28 N12 C41 119.8(13) . .
O27 N12 C41 116.1(12) . .
S1 O1 La1 130.4(5) . .
S2 O2 La1 130.4(5) . .
C7 O3 La1 166.4(8) . .
C7 O3 La1 85.2(7) . 2_567
La1 O3 La1 104.8(3) . 2_567
C8 O4 La1 133.5(8) . .
C19 O5 La1 146.5(8) . .
C26 O6 La1 159.0(8) . .
C19 O7 La2 155.4(8) . .
C26 O8 La2 144.2(8) . .
S4 O21 La2 131.6(5) . .
S3 O22 La2 128.5(5) . .
C37 O23 La2 111.8(7) . .
C44 O24 La2 138.3(8) . .
C8 O37 La1 142.8(8) 2_567 .
C7 O38 La1 104.7(7) 2_567 .
C44 O39 La2 143.9(8) 2_566 .
C37 O40 La2 173.1(8) 2_566 .
O1 S1 C15 105.8(6) . .
O1 S1 C16 104.3(6) . .
C15 S1 C16 99.5(8) . .
O2 S2 C17 103.8(7) . .
O2 S2 C18 107.2(7) . .
C17 S2 C18 96.4(8) . .
O22 S3 C33 106.6(7) . .
O22 S3 C34 103.5(7) . .
C33 S3 C34 100.6(9) . .
O21 S4 C36 107.8(6) . .
O21 S4 C35 104.9(7) . .
C36 S4 C35 98.8(8) . .

loop_
_geom_bond_atom_site_label_1
_geom_bond_atom_site_label_2
_geom_bond_distance
_geom_bond_site_symmetry_2
La1 O5 2.419(9) .
La1 O3 2.486(8) .
La1 O6 2.488(8) .
La1 O2 2.508(9) .
La1 O37 2.510(9) .
La1 O1 2.530(9) .
La1 O38 2.552(8) .
La1 O4 2.553(8) .
La1 O3 2.973(8) 2_567
La1 C7 3.122(13) 2_567
La2 O8 2.435(9) .
La2 O40 2.447(8) .
La2 O7 2.497(8) .
La2 O39 2.503(9) .
La2 O22 2.511(9) .
La2 O24 2.517(8) .
La2 O21 2.539(9) .
La2 O23 2.554(8) .
C1 C2 1.37(2) .
C1 C6 1.408(18) .
C1 N1 1.456(18) .
C2 C3 1.392(19) .
C2 H2 0.9300 .
C3 C4 1.351(18) .
C3 N2 1.468(18) .
C4 C5 1.380(18) .
C4 H4 0.9300 .
C5 C6 1.353(18) .
C5 C7 1.527(17) .
C6 H6 0.9300 .
C7 O3 1.231(14) .
C7 O38 1.264(15) 2_567
C7 La1 3.122(12) 2_567
C8 O37 1.240(15) 2_567
C8 O4 1.252(15) .
C8 C9 1.517(18) .
C9 C14 1.362(19) .
C9 C10 1.387(18) .
C10 C11 1.386(18) .
C10 H10 0.9300 .
C11 C12 1.36(2) .
C11 N3 1.501(18) .
C12 C13 1.382(19) .
C12 H12 0.9300 .
C13 C14 1.368(19) .
C13 N4 1.467(19) .
C14 H14 0.9300 .
C15 S1 1.765(15) .
C15 H15A 0.9600 .
C15 H15B 0.9600 .
C15 H15C 0.9600 .
C16 S1 1.765(15) .
C16 H16A 0.9600 .
C16 H16B 0.9600 .
C16 H16C 0.9600 .
C17 S2 1.757(17) .
C17 H17A 0.9600 .
C17 H17B 0.9600 .
C17 H17C 0.9600 .
C18 S2 1.775(17) .
C18 H18A 0.9600 .
C18 H18B 0.9600 .
C18 H18C 0.9600 .
C19 O7 1.244(14) .
C19 O5 1.264(15) .
C19 C20 1.510(17) .
C20 C21 1.369(17) .
C20 C25 1.378(17) .
C21 C22 1.419(18) .
C21 H21 0.9300 .
C22 C23 1.377(19) .
C22 N5 1.455(17) .
C23 C24 1.354(19) .
C23 H23 0.9300 .
C24 C25 1.379(18) .
C24 N6 1.478(17) .
C25 H25 0.9300 .
C26 O8 1.229(14) .
C26 O6 1.252(14) .
C26 C27 1.532(17) .
C27 C28 1.367(18) .
C27 C32 1.381(17) .
C28 C29 1.407(18) .
C28 H28 0.9300 .
C29 C30 1.368(18) .
C29 N7 1.442(17) .
C30 C31 1.386(18) .
C30 H30 0.9300 .
C31 C32 1.358(18) .
C31 N8 1.472(17) .
C32 H32 0.9300 .
C33 S3 1.725(16) .
C33 H33A 0.9600 .
C33 H33B 0.9600 .
C33 H33C 0.9600 .
C34 S3 1.762(17) .
C34 H34A 0.9600 .
C34 H34B 0.9600 .
C34 H34C 0.9600 .
C35 S4 1.802(16) .
C35 H35A 0.9600 .
C35 H35B 0.9600 .
C35 H35C 0.9600 .
C36 S4 1.770(15) .
C36 H36A 0.9600 .
C36 H36B 0.9600 .
C36 H36C 0.9600 .
C37 O23 1.220(14) .
C37 O40 1.264(15) 2_566
C37 C43 1.484(17) .
C38 C39 1.362(19) .
C38 C43 1.423(18) .
C38 H38 0.9300 .
C39 C40 1.373(19) .
C39 N11 1.455(18) .
C40 C41 1.392(19) .
C40 H40 0.9300 .
C41 C42 1.384(19) .
C41 N12 1.454(18) .
C42 C43 1.411(18) .
C42 H42 0.9300 .
C44 O39 1.251(15) 2_566
C44 O24 1.252(15) .
C44 C45 1.502(18) .
C45 C46 1.364(18) .
C45 C50 1.395(19) .
C46 C47 1.387(19) .
C46 H46 0.9300 .
C47 C48 1.35(2) .
C47 N10 1.465(18) .
C48 C49 1.40(2) .
C48 H48 0.9300 .
C49 C50 1.344(19) .
C49 N9 1.483(19) .
C50 H50 0.9300 .
N1 O12 1.199(16) .
N1 O11 1.213(16) .
N2 O9 1.211(15) .
N2 O10 1.240(16) .
N3 O13 1.175(16) .
N3 O14 1.231(15) .
N4 O15 1.182(16) .
N4 O16 1.218(16) .
N5 O17 1.182(14) .
N5 O18 1.254(15) .
N6 O19 1.169(15) .
N6 O20 1.227(16) .
N7 O30 1.166(15) .
N7 O29 1.230(16) .
N8 O32 1.157(14) .
N8 O31 1.234(16) .
N9 O36 1.200(16) .
N9 O35 1.246(16) .
N10 O33 1.165(16) .
N10 O34 1.188(15) .
N11 O25 1.205(15) .
N11 O26 1.246(16) .
N12 O28 1.222(16) .
N12 O27 1.256(17) .
O1 S1 1.529(9) .
O2 S2 1.493(9) .
O3 La1 2.973(8) 2_567
O21 S4 1.506(9) .
O22 S3 1.490(9) .
O37 C8 1.240(15) 2_567
O38 C7 1.264(15) 2_567
O39 C44 1.251(15) 2_566
O40 C37 1.264(15) 2_566
